data_7036174
loop_
_publ_author_name
'Howarth, Ashlee J.'
'Majewski, Marek B.'
'Brown, Christopher M.'
'Lelj, Francesco'
'Wolf, Michael O.'
'Patrick, Brian O.'

_publ_section_title
;
 Emissive Ir(iii) complexes bearing thienylamido groups on a
 1,10-phenanthroline scaffold.
;
_journal_issue 37
_journal_name_full 'Dalton transactions (Cambridge, England : 2003)'
_journal_page_first 16272
_journal_page_last 16279
_journal_paper_doi 10.1039/c5dt02691a
_journal_volume 44
_journal_year 2015
_chemical_formula_sum 'C36.75 H28.75 Cl F6 Ir N7 O P S'
_chemical_formula_weight 989.10
_chemical_name_systematic
; 
 ? 
;
_space_group_IT_number 15
_symmetry_cell_setting monoclinic
_symmetry_space_group_name_Hall '-C 2yc'
_symmetry_space_group_name_H-M 'C 1 2/c 1'
_atom_sites_solution_hydrogens geom
_atom_sites_solution_primary direct
_atom_sites_solution_secondary difmap
_audit_creation_method SHELXL-97
_audit_update_record
;
2014-11-23 deposited with the CCDC.
2015-08-17 downloaded from the CCDC.
;
_cell_angle_alpha 90.00
_cell_angle_beta 96.839(7)
_cell_angle_gamma 90.00
_cell_formula_units_Z 8
_cell_length_a 26.311(3)
_cell_length_b 16.555(2)
_cell_length_c 16.918(2)
_cell_measurement_reflns_used 9770
_cell_measurement_temperature 100(2)
_cell_measurement_theta_max 24.20
_cell_measurement_theta_min 2.42
_cell_volume 7316.7(15)
_computing_cell_refinement 'Bruker SAINT'
_computing_data_collection 'Bruker APEX2'
_computing_data_reduction 'Bruker SAINT'
_computing_molecular_graphics 'Bruker SHELXTL'
_computing_publication_material 'Bruker SHELXTL'
_computing_structure_refinement 'SHELXL-97 (Sheldrick, 2008)'
_computing_structure_solution 'SHELXS-97 (Sheldrick, 2008)'
_diffrn_ambient_temperature 100(2)
_diffrn_measured_fraction_theta_full 0.991
_diffrn_measured_fraction_theta_max 0.991
_diffrn_measurement_device_type 'Bruker APEX-II CCD'
_diffrn_measurement_method '\f and \w scans'
_diffrn_radiation_monochromator graphite
_diffrn_radiation_source 'fine-focus sealed tube'
_diffrn_radiation_type MoK\a
_diffrn_radiation_wavelength 0.71073
_diffrn_reflns_av_R_equivalents 0.0710
_diffrn_reflns_av_sigmaI/netI 0.0518
_diffrn_reflns_limit_h_max 34
_diffrn_reflns_limit_h_min -34
_diffrn_reflns_limit_k_max 21
_diffrn_reflns_limit_k_min -21
_diffrn_reflns_limit_l_max 22
_diffrn_reflns_limit_l_min -22
_diffrn_reflns_number 54801
_diffrn_reflns_theta_full 28.28
_diffrn_reflns_theta_max 28.28
_diffrn_reflns_theta_min 1.46
_diffrn_standards_number 0
_exptl_absorpt_coefficient_mu 3.897
_exptl_absorpt_correction_T_max 0.761
_exptl_absorpt_correction_T_min 0.449
_exptl_absorpt_correction_type multi-scan
_exptl_absorpt_process_details 'SADABS (Sheldrick, 2008)'
_exptl_crystal_colour yellow
_exptl_crystal_density_diffrn 1.796
_exptl_crystal_density_method 'not measured'
_exptl_crystal_description prism
_exptl_crystal_F_000 3882
_exptl_crystal_size_max 0.22
_exptl_crystal_size_mid 0.13
_exptl_crystal_size_min 0.07
_refine_diff_density_max 3.433
_refine_diff_density_min -1.597
_refine_diff_density_rms 0.185
_refine_ls_extinction_method none
_refine_ls_goodness_of_fit_ref 1.092
_refine_ls_hydrogen_treatment mixed
_refine_ls_matrix_type full
_refine_ls_number_parameters 547
_refine_ls_number_reflns 9010
_refine_ls_number_restraints 756
_refine_ls_restrained_S_all 1.052
_refine_ls_R_factor_all 0.0806
_refine_ls_R_factor_gt 0.0491
_refine_ls_shift/su_max 0.001
_refine_ls_shift/su_mean 0.000
_refine_ls_structure_factor_coef Fsqd
_refine_ls_weighting_details 'calc w=1/[\s^2^(Fo^2^)+(0.0388P)^2^+112.6342P] where P=(Fo^2^+2Fc^2^)/3'
_refine_ls_weighting_scheme calc
_refine_ls_wR_factor_gt 0.1102
_refine_ls_wR_factor_ref 0.1299
_reflns_number_gt 6484
_reflns_number_total 9010
_reflns_threshold_expression >2\s(I)
_cod_data_source_file c5dt02691a2.cif
_cod_data_source_block mw174
_cod_depositor_comments
;
The following automatic conversions were performed:

'_symmetry_cell_setting' value 'Monoclinic' changed to 'monoclinic'
according to
/usr/data/users/saulius/crontab/automatic-downloads/rss-feeds/RSC/lib/dictionaries/cif_core.dic
dictionary named 'cif_core.dic' version 2.4.2 from 2011-04-26.

Automatic conversion script
Id: cif_fix_values 3271 2015-04-21 07:52:19Z andrius 

 Adding full bibliography for 7036173--7036175.cif.
;
_cod_original_sg_symbol_H-M C2/c
_cod_database_code 7036174

loop_
_symmetry_equiv_pos_as_xyz
'x, y, z'
'-x, y, -z+1/2'
'x+1/2, y+1/2, z'
'-x+1/2, y+1/2, -z+1/2'
'-x, -y, -z'
'x, -y, z-1/2'
'-x+1/2, -y+1/2, -z'
'x+1/2, -y+1/2, z-1/2'

loop_
_atom_site_label
_atom_site_type_symbol
_atom_site_fract_x
_atom_site_fract_y
_atom_site_fract_z
_atom_site_U_iso_or_equiv
_atom_site_adp_type
_atom_site_occupancy
_atom_site_symmetry_multiplicity
_atom_site_calc_flag
_atom_site_refinement_flags
_atom_site_disorder_assembly
_atom_site_disorder_group
C1 C 0.3685(2) 0.0119(5) 0.8948(4) 0.0341(15) Uani 1 1 d U . .
H1 H 0.3670 -0.0448 0.8858 0.041 Uiso 1 1 calc R A 1
C2 C 0.3844(3) 0.0494(5) 0.9682(4) 0.0414(17) Uani 1 1 d U . .
H2 H 0.3961 0.0233 1.0170 0.050 Uiso 1 1 calc R . .
C3 C 0.3797(3) 0.1304(5) 0.9553(4) 0.0475(19) Uani 1 1 d U . .
H3 H 0.3878 0.1718 0.9936 0.057 Uiso 1 1 calc R B 1
C4 C 0.3489(3) 0.2099(5) 0.8271(4) 0.0401(16) Uani 1 1 d U . .
C5 C 0.3562(4) 0.2879(5) 0.8570(5) 0.055(2) Uani 1 1 d U . .
H5 H 0.3688 0.2973 0.9112 0.066 Uiso 1 1 calc R . .
C6 C 0.3442(4) 0.3524(5) 0.8036(6) 0.059(2) Uani 1 1 d U . .
H6 H 0.3478 0.4066 0.8217 0.071 Uiso 1 1 calc R I .
C7 C 0.3276(3) 0.3366(5) 0.7261(6) 0.053(2) Uani 1 1 d U . .
H7 H 0.3213 0.3804 0.6900 0.064 Uiso 1 1 calc R . .
C8 C 0.3195(3) 0.2575(5) 0.6977(5) 0.0396(16) Uani 1 1 d U . .
H8 H 0.3060 0.2486 0.6438 0.047 Uiso 1 1 calc R I .
C9 C 0.3309(2) 0.1924(4) 0.7480(4) 0.0338(15) Uani 1 1 d U I .
C10 C 0.2528(2) 0.0698(4) 0.7506(4) 0.0243(11) Uani 1 1 d U . .
C11 C 0.2344(3) 0.0598(4) 0.8235(4) 0.0338(15) Uani 1 1 d U I .
H11 H 0.2581 0.0552 0.8702 0.041 Uiso 1 1 calc R . .
C12 C 0.1821(3) 0.0561(4) 0.8301(5) 0.0365(16) Uani 1 1 d U . .
H12 H 0.1708 0.0488 0.8809 0.044 Uiso 1 1 calc R I .
C13 C 0.1465(3) 0.0632(4) 0.7632(4) 0.0360(15) Uani 1 1 d U I .
H13 H 0.1110 0.0612 0.7684 0.043 Uiso 1 1 calc R . .
C14 C 0.1626(3) 0.0733(4) 0.6884(4) 0.0351(14) Uani 1 1 d U . .
H14 H 0.1386 0.0776 0.6420 0.042 Uiso 1 1 calc R I .
C15 C 0.2152(2) 0.0770(4) 0.6837(4) 0.0293(13) Uani 1 1 d U I .
C16 C 0.2153(3) 0.1063(5) 0.5337(5) 0.0476(19) Uani 1 1 d U . .
H16 H 0.1798 0.1124 0.5160 0.057 Uiso 1 1 calc R C 1
C17 C 0.2538(3) 0.1142(6) 0.4878(5) 0.050(2) Uani 1 1 d U . .
H17 H 0.2507 0.1251 0.4324 0.060 Uiso 1 1 calc R . .
C18 C 0.2994(3) 0.1029(5) 0.5392(4) 0.0413(17) Uani 1 1 d U . .
H18 H 0.3329 0.1068 0.5238 0.050 Uiso 1 1 calc R D 1
C19 C 0.4327(3) 0.1194(5) 0.6713(4) 0.0402(17) Uani 1 1 d U . .
H19 H 0.4225 0.1738 0.6771 0.048 Uiso 1 1 calc R E 1
C20 C 0.4807(3) 0.1047(5) 0.6462(5) 0.0439(18) Uani 1 1 d U . .
H20 H 0.5022 0.1483 0.6349 0.053 Uiso 1 1 calc R . .
C21 C 0.4961(3) 0.0260(5) 0.6384(5) 0.0437(18) Uani 1 1 d U . .
H21 H 0.5286 0.0148 0.6217 0.052 Uiso 1 1 calc R I .
C22 C 0.4640(3) -0.0375(5) 0.6549(4) 0.0360(15) Uani 1 1 d U . .
C23 C 0.4159(2) -0.0177(4) 0.6779(4) 0.0325(14) Uani 1 1 d U . .
C24 C 0.3800(2) -0.0807(4) 0.6909(4) 0.0304(14) Uani 1 1 d U I .
C25 C 0.3934(3) -0.1629(4) 0.6846(4) 0.0351(15) Uani 1 1 d U . .
C26 C 0.3570(3) -0.2205(5) 0.7042(4) 0.0447(18) Uani 1 1 d U . .
H26 H 0.3651 -0.2764 0.7035 0.054 Uiso 1 1 calc R . .
C27 C 0.3124(3) -0.1977(4) 0.7231(3) 0.0345(16) Uani 1 1 d U . .
H27 H 0.2883 -0.2372 0.7353 0.041 Uiso 1 1 calc R I .
C28 C 0.2995(3) -0.1138(4) 0.7258(4) 0.0366(15) Uani 1 1 d U I .
H28 H 0.2667 -0.0982 0.7384 0.044 Uiso 1 1 calc R F 1
C29 C 0.4766(3) -0.1211(5) 0.6462(4) 0.0403(17) Uani 1 1 d U . .
H29 H 0.5090 -0.1347 0.6304 0.048 Uiso 1 1 calc R I .
C30 C 0.4439(3) -0.1811(5) 0.6599(4) 0.0376(16) Uani 1 1 d U G .
C31 C 0.4348(3) -0.3197(5) 0.6055(4) 0.0396(16) Uani 1 1 d U . .
C32 C 0.4590(3) -0.3995(5) 0.6071(5) 0.0402(17) Uani 1 1 d U G 1
C33 C 0.5046(3) -0.4260(5) 0.6481(5) 0.050(2) Uani 1 1 d U G 1
H33 H 0.5276 -0.3924 0.6809 0.061 Uiso 1 1 calc R G 1
C34 C 0.5130(3) -0.5092(5) 0.6352(5) 0.054(2) Uani 1 1 d U G 1
H34 H 0.5419 -0.5381 0.6595 0.065 Uiso 1 1 calc R G 1
C35 C 0.4748(4) -0.5435(6) 0.5839(6) 0.061(2) Uani 1 1 d U G 1
H35 H 0.4743 -0.5987 0.5686 0.074 Uiso 1 1 calc R G 1
O1 O 0.39429(19) -0.3034(3) 0.5627(3) 0.0459(13) Uani 1 1 d U G 1
F1 F 0.35399(16) -0.2395(3) 0.9202(3) 0.0541(12) Uani 1 1 d U H 1
F2 F 0.41780(19) -0.1495(3) 0.9557(4) 0.0657(14) Uani 1 1 d U H 1
F5 F 0.39715(19) -0.2416(3) 1.0440(3) 0.0587(13) Uani 1 1 d U H 1
F6 F 0.47200(16) -0.2517(3) 0.9908(3) 0.0479(11) Uani 1 1 d U H 1
F3 F 0.42861(16) -0.2516(3) 0.8670(3) 0.0517(12) Uani 1 1 d U H 1
F4 F 0.40862(17) -0.3431(3) 0.9589(3) 0.0493(11) Uani 1 1 d U H 1
P1 P 0.41291(7) -0.24582(12) 0.95654(12) 0.0377(4) Uani 1 1 d U H 1
S1 S 0.42849(8) -0.47654(14) 0.55064(14) 0.0505(5) Uani 1 1 d U G 1
Ir1 Ir 0.325885(9) 0.071396(15) 0.724065(15) 0.02726(8) Uani 1 1 d U I 1
N1 N 0.35580(18) 0.0683(3) 0.8398(3) 0.0235(10) Uani 1 1 d U I 1
N2 N 0.3612(2) 0.1411(4) 0.8772(3) 0.0371(13) Uani 1 1 d U I 1
N3 N 0.28890(19) 0.0860(3) 0.6128(3) 0.0307(12) Uani 1 1 d U I 1
N4 N 0.2357(2) 0.0883(3) 0.6093(3) 0.0327(12) Uani 1 1 d U I 1
N5 N 0.3326(2) -0.0582(3) 0.7109(3) 0.0313(12) Uani 1 1 d U I 1
N6 N 0.40058(19) 0.0608(3) 0.6873(3) 0.0281(11) Uani 1 1 d U I 1
N7 N 0.4599(3) -0.2631(4) 0.6557(4) 0.0435(15) Uani 1 1 d U G 1
C36 C 0.2307(9) 0.1967(6) 0.9742(11) 0.019(5) Uani 0.30 1 d PDU J 1
H36A H 0.2433 0.1894 0.9218 0.022 Uiso 0.30 1 calc PR J 1
H36B H 0.1931 0.2026 0.9647 0.022 Uiso 0.30 1 calc PR J 1
Cl1 Cl 0.2454(3) 0.1089(5) 1.0318(5) 0.0399(17) Uani 0.30 1 d PDU J 1
Cl2 Cl 0.2568(7) 0.2865(8) 1.0171(10) 0.098(6) Uani 0.30 1 d PDU J 1
C37 C 0.2206(16) 0.077(3) 1.038(3) 0.20(2) Uani 0.40 1 d PDU K 2
H37A H 0.2349 0.0390 1.0791 0.297 Uiso 0.40 1 calc PR K 2
H37B H 0.2124 0.0480 0.9874 0.297 Uiso 0.40 1 calc PR K 2
H37C H 0.1893 0.1010 1.0536 0.297 Uiso 0.40 1 calc PR K 2
C38 C 0.2580(11) 0.1408(7) 1.0281(15) 0.046(6) Uani 0.40 1 d PDU K 2
H38A H 0.2889 0.1124 1.0141 0.055 Uiso 0.40 1 calc PR K 2
H38B H 0.2675 0.1632 1.0821 0.055 Uiso 0.40 1 calc PR K 2
C39 C 0.2517(11) 0.2128(6) 0.9738(9) 0.020(4) Uani 0.40 1 d PDU . 2
H39A H 0.2201 0.2073 0.9360 0.023 Uiso 0.40 1 calc PR . 2
H39B H 0.2812 0.2174 0.9429 0.023 Uiso 0.40 1 calc PR . 2
Cl3 Cl 0.5342(3) 0.2947(5) 0.6947(7) 0.109(4) Uani 0.409(10) 1 d PU . .
C40 C 0.4823(19) 0.316(3) 0.732(4) 0.086(14) Uani 0.204(5) 1 d PU . .
H40A H 0.4802 0.3752 0.7306 0.104 Uiso 0.204(5) 1 calc PR . .
H40B H 0.4546 0.2962 0.6919 0.104 Uiso 0.204(5) 1 calc PR . .
H7N H 0.495(4) -0.271(6) 0.678(5) 0.07(3) Uiso 1 1 d . . .

loop_
_atom_site_aniso_label
_atom_site_aniso_U_11
_atom_site_aniso_U_22
_atom_site_aniso_U_33
_atom_site_aniso_U_23
_atom_site_aniso_U_13
_atom_site_aniso_U_12
C1 0.027(3) 0.044(4) 0.031(3) 0.001(3) 0.004(3) -0.007(3)
C2 0.044(4) 0.050(5) 0.028(3) 0.005(3) -0.005(3) 0.001(3)
C3 0.062(5) 0.051(5) 0.029(4) -0.009(3) 0.002(3) -0.009(4)
C4 0.047(4) 0.033(4) 0.040(4) -0.004(3) 0.003(3) 0.007(3)
C5 0.079(6) 0.041(4) 0.042(4) -0.008(4) -0.005(4) 0.001(4)
C6 0.071(6) 0.027(4) 0.078(7) -0.004(4) 0.005(5) 0.007(4)
C7 0.046(4) 0.030(4) 0.084(6) 0.009(4) 0.012(4) 0.010(3)
C8 0.035(4) 0.036(4) 0.046(4) 0.002(3) -0.002(3) 0.009(3)
C9 0.026(3) 0.031(3) 0.045(4) 0.000(3) 0.006(3) 0.003(3)
C10 0.027(3) 0.018(3) 0.028(3) -0.002(2) 0.003(2) 0.004(2)
C11 0.029(3) 0.032(4) 0.039(4) 0.001(3) 0.000(3) 0.005(3)
C12 0.032(3) 0.037(4) 0.042(4) 0.005(3) 0.012(3) -0.001(3)
C13 0.027(3) 0.033(4) 0.049(4) -0.001(3) 0.007(3) 0.003(3)
C14 0.028(3) 0.033(3) 0.043(4) -0.005(3) 0.000(3) 0.003(3)
C15 0.029(3) 0.025(3) 0.034(3) -0.002(3) 0.004(2) 0.006(3)
C16 0.037(4) 0.061(5) 0.042(4) -0.003(4) -0.007(3) 0.011(4)
C17 0.048(5) 0.069(6) 0.033(4) 0.008(4) 0.002(3) 0.022(4)
C18 0.035(4) 0.051(4) 0.037(4) 0.003(3) 0.000(3) 0.012(3)
C19 0.033(4) 0.047(4) 0.038(4) 0.007(3) -0.005(3) -0.005(3)
C20 0.033(4) 0.051(4) 0.046(4) 0.003(4) -0.002(3) -0.002(3)
C21 0.029(4) 0.058(5) 0.042(4) -0.004(4) 0.001(3) -0.002(3)
C22 0.033(4) 0.042(4) 0.032(4) 0.000(3) -0.003(3) 0.009(3)
C23 0.028(3) 0.043(4) 0.025(3) -0.002(3) -0.004(2) 0.007(3)
C24 0.032(3) 0.035(4) 0.023(3) -0.001(3) -0.002(2) 0.007(3)
C25 0.035(3) 0.034(4) 0.034(4) -0.004(3) -0.004(3) 0.009(3)
C26 0.062(5) 0.033(4) 0.035(4) -0.001(3) -0.007(3) 0.008(4)
C27 0.054(4) 0.037(4) 0.013(3) -0.002(3) 0.005(3) -0.018(3)
C28 0.035(4) 0.034(4) 0.041(4) 0.000(3) 0.005(3) 0.000(3)
C29 0.023(3) 0.055(5) 0.042(4) -0.010(3) 0.000(3) 0.011(3)
C30 0.034(4) 0.037(4) 0.040(4) -0.006(3) -0.004(3) 0.012(3)
C31 0.032(4) 0.048(4) 0.040(4) 0.004(3) 0.007(3) 0.003(3)
C32 0.032(4) 0.040(4) 0.050(4) -0.008(3) 0.007(3) 0.006(3)
C33 0.051(4) 0.037(4) 0.060(5) -0.004(4) -0.009(4) 0.009(3)
C34 0.045(5) 0.051(5) 0.065(6) -0.007(4) -0.003(4) 0.014(4)
C35 0.054(5) 0.049(5) 0.081(7) -0.014(5) 0.006(5) 0.008(4)
O1 0.035(3) 0.051(3) 0.050(3) 0.002(3) -0.001(2) 0.003(2)
F1 0.031(2) 0.071(3) 0.059(3) 0.004(3) 0.002(2) 0.006(2)
F2 0.054(3) 0.043(3) 0.099(4) 0.008(3) 0.004(3) 0.002(2)
F5 0.058(3) 0.068(3) 0.050(3) -0.015(2) 0.006(2) -0.001(3)
F6 0.035(2) 0.049(3) 0.057(3) -0.002(2) -0.006(2) -0.0044(19)
F3 0.034(2) 0.074(3) 0.046(3) 0.005(2) 0.0011(19) -0.003(2)
F4 0.046(3) 0.041(3) 0.059(3) -0.001(2) -0.004(2) -0.008(2)
P1 0.0306(9) 0.0382(10) 0.0440(11) -0.0011(8) 0.0026(8) -0.0017(7)
S1 0.0422(11) 0.0523(13) 0.0562(13) -0.0138(10) 0.0030(9) 0.0025(9)
Ir1 0.02317(12) 0.02842(13) 0.02935(13) 0.00020(11) -0.00037(8) 0.00370(10)
N1 0.024(2) 0.027(2) 0.019(2) -0.002(2) -0.0038(18) 0.004(2)
N2 0.043(3) 0.036(3) 0.032(3) -0.006(3) 0.003(3) 0.002(3)
N3 0.022(3) 0.036(3) 0.034(3) -0.004(2) 0.004(2) 0.006(2)
N4 0.025(3) 0.038(3) 0.034(3) -0.002(2) -0.002(2) 0.004(2)
N5 0.028(3) 0.028(3) 0.036(3) -0.001(2) -0.005(2) 0.002(2)
N6 0.023(2) 0.038(3) 0.021(2) 0.001(2) -0.0048(19) 0.002(2)
N7 0.040(3) 0.036(3) 0.051(4) -0.010(3) -0.009(3) 0.013(3)
C36 0.018(6) 0.021(6) 0.015(6) -0.009(4) -0.005(4) 0.001(4)
Cl1 0.057(5) 0.030(4) 0.031(3) -0.002(3) -0.004(3) 0.002(3)
Cl2 0.083(11) 0.091(9) 0.117(11) -0.024(8) -0.001(8) -0.047(7)
C37 0.20(4) 0.24(4) 0.14(3) 0.00(3) -0.06(3) 0.11(3)
C38 0.055(13) 0.060(15) 0.023(9) -0.013(12) 0.012(9) 0.006(12)
C39 0.021(5) 0.022(6) 0.018(5) -0.009(4) 0.014(4) 0.000(4)
Cl3 0.099(6) 0.062(5) 0.165(10) 0.023(5) 0.012(6) 0.018(4)
C40 0.08(3) 0.05(2) 0.13(3) -0.03(2) 0.02(3) -0.044(19)

loop_
_atom_type_symbol
_atom_type_description
_atom_type_scat_dispersion_real
_atom_type_scat_dispersion_imag
_atom_type_scat_source
C C 0.0033 0.0016 'International Tables Vol C Tables 4.2.6.8 and 6.1.1.4'
H H 0.0000 0.0000 'International Tables Vol C Tables 4.2.6.8 and 6.1.1.4'
N N 0.0061 0.0033 'International Tables Vol C Tables 4.2.6.8 and 6.1.1.4'
O O 0.0106 0.0060 'International Tables Vol C Tables 4.2.6.8 and 6.1.1.4'
F F 0.0171 0.0103 'International Tables Vol C Tables 4.2.6.8 and 6.1.1.4'
P P 0.1023 0.0942 'International Tables Vol C Tables 4.2.6.8 and 6.1.1.4'
S S 0.1246 0.1234 'International Tables Vol C Tables 4.2.6.8 and 6.1.1.4'
Ir Ir -1.4442 7.9887 'International Tables Vol C Tables 4.2.6.8 and 6.1.1.4'
Cl Cl 0.1484 0.1585 'International Tables Vol C Tables 4.2.6.8 and 6.1.1.4'

loop_
_geom_angle_atom_site_label_1
_geom_angle_atom_site_label_2
_geom_angle_atom_site_label_3
_geom_angle
_geom_angle_site_symmetry_1
_geom_angle_site_symmetry_3
N1 C1 C2 109.3(7) . .
N1 C1 H1 125.3 . .
C2 C1 H1 125.3 . .
C3 C2 C1 106.3(6) . .
C3 C2 H2 126.8 . .
C1 C2 H2 126.8 . .
C2 C3 N2 107.3(7) . .
C2 C3 H3 126.3 . .
N2 C3 H3 126.3 . .
C5 C4 C9 123.9(7) . .
C5 C4 N2 120.7(7) . .
C9 C4 N2 115.5(6) . .
C4 C5 C6 117.3(8) . .
C4 C5 H5 121.4 . .
C6 C5 H5 121.4 . .
C7 C6 C5 119.7(8) . .
C7 C6 H6 120.1 . .
C5 C6 H6 120.1 . .
C6 C7 C8 121.9(8) . .
C6 C7 H7 119.0 . .
C8 C7 H7 119.0 . .
C9 C8 C7 120.3(8) . .
C9 C8 H8 119.9 . .
C7 C8 H8 119.9 . .
C8 C9 C4 116.9(7) . .
C8 C9 Ir1 129.6(6) . .
C4 C9 Ir1 113.5(5) . .
C11 C10 C15 115.9(6) . .
C11 C10 Ir1 129.7(5) . .
C15 C10 Ir1 114.3(4) . .
C10 C11 C12 121.9(6) . .
C10 C11 H11 119.0 . .
C12 C11 H11 119.0 . .
C13 C12 C11 120.5(7) . .
C13 C12 H12 119.7 . .
C11 C12 H12 119.7 . .
C12 C13 C14 120.3(6) . .
C12 C13 H13 119.9 . .
C14 C13 H13 119.9 . .
C13 C14 C15 117.9(6) . .
C13 C14 H14 121.1 . .
C15 C14 H14 121.1 . .
C14 C15 C10 123.6(6) . .
C14 C15 N4 122.1(6) . .
C10 C15 N4 114.4(5) . .
C17 C16 N4 108.7(7) . .
C17 C16 H16 125.6 . .
N4 C16 H16 125.6 . .
C16 C17 C18 106.0(7) . .
C16 C17 H17 127.0 . .
C18 C17 H17 127.0 . .
N3 C18 C17 110.3(7) . .
N3 C18 H18 124.8 . .
C17 C18 H18 124.8 . .
N6 C19 C20 123.5(8) . .
N6 C19 H19 118.2 . .
C20 C19 H19 118.2 . .
C21 C20 C19 118.6(7) . .
C21 C20 H20 120.7 . .
C19 C20 H20 120.7 . .
C20 C21 C22 120.2(7) . .
C20 C21 H21 119.9 . .
C22 C21 H21 119.9 . .
C21 C22 C23 117.7(7) . .
C21 C22 C29 123.6(7) . .
C23 C22 C29 118.7(7) . .
N6 C23 C22 122.5(7) . .
N6 C23 C24 117.4(6) . .
C22 C23 C24 120.1(6) . .
N5 C24 C25 121.2(6) . .
N5 C24 C23 117.9(6) . .
C25 C24 C23 120.8(6) . .
C24 C25 C26 116.7(6) . .
C24 C25 C30 117.4(7) . .
C26 C25 C30 125.9(7) . .
C27 C26 C25 120.9(7) . .
C27 C26 H26 119.6 . .
C25 C26 H26 119.6 . .
C26 C27 C28 120.6(7) . .
C26 C27 H27 119.7 . .
C28 C27 H27 119.7 . .
N5 C28 C27 120.7(7) . .
N5 C28 H28 119.7 . .
C27 C28 H28 119.7 . .
C30 C29 C22 122.1(6) . .
C30 C29 H29 119.0 . .
C22 C29 H29 119.0 . .
C29 C30 N7 119.6(7) . .
C29 C30 C25 120.9(7) . .
N7 C30 C25 119.4(7) . .
O1 C31 N7 121.6(7) . .
O1 C31 C32 123.1(7) . .
N7 C31 C32 115.3(6) . .
C33 C32 C31 130.1(7) . .
C33 C32 S1 111.1(6) . .
C31 C32 S1 118.8(6) . .
C32 C33 C34 111.9(8) . .
C32 C33 H33 124.0 . .
C34 C33 H33 124.0 . .
C35 C34 C33 112.6(8) . .
C35 C34 H34 123.7 . .
C33 C34 H34 123.7 . .
C34 C35 S1 112.6(7) . .
C34 C35 H35 123.7 . .
S1 C35 H35 123.7 . .
F5 P1 F6 90.9(3) . .
F5 P1 F2 89.6(3) . .
F6 P1 F2 89.3(3) . .
F5 P1 F1 90.4(3) . .
F6 P1 F1 178.7(3) . .
F2 P1 F1 90.4(3) . .
F5 P1 F4 89.7(3) . .
F6 P1 F4 89.9(3) . .
F2 P1 F4 178.9(3) . .
F1 P1 F4 90.4(3) . .
F5 P1 F3 179.1(3) . .
F6 P1 F3 89.5(2) . .
F2 P1 F3 91.2(3) . .
F1 P1 F3 89.3(3) . .
F4 P1 F3 89.5(3) . .
C35 S1 C32 91.8(4) . .
N1 Ir1 C10 93.2(2) . .
N1 Ir1 N3 172.0(2) . .
C10 Ir1 N3 81.0(2) . .
N1 Ir1 C9 79.9(3) . .
C10 Ir1 C9 90.6(2) . .
N3 Ir1 C9 94.5(3) . .
N1 Ir1 N6 90.80(19) . .
C10 Ir1 N6 173.2(2) . .
N3 Ir1 N6 95.52(19) . .
C9 Ir1 N6 95.6(2) . .
N1 Ir1 N5 92.7(2) . .
C10 Ir1 N5 95.8(2) . .
N3 Ir1 N5 93.4(2) . .
C9 Ir1 N5 170.5(2) . .
N6 Ir1 N5 78.5(2) . .
C1 N1 N2 107.0(5) . .
C1 N1 Ir1 136.9(5) . .
N2 N1 Ir1 115.8(4) . .
N1 N2 C3 109.9(6) . .
N1 N2 C4 115.2(5) . .
C3 N2 C4 134.8(7) . .
C18 N3 N4 105.8(5) . .
C18 N3 Ir1 139.5(5) . .
N4 N3 Ir1 114.3(4) . .
C16 N4 N3 109.1(6) . .
C16 N4 C15 134.8(6) . .
N3 N4 C15 115.9(5) . .
C28 N5 C24 119.8(6) . .
C28 N5 Ir1 127.6(5) . .
C24 N5 Ir1 112.3(4) . .
C19 N6 C23 117.4(6) . .
C19 N6 Ir1 128.8(5) . .
C23 N6 Ir1 113.8(4) . .
C31 N7 C30 123.8(6) . .
C31 N7 H7N 121(6) . .
C30 N7 H7N 112(6) . .
Cl2 C36 Cl1 114.7(10) . .
Cl2 C36 H36A 108.6 . .
Cl1 C36 H36A 108.6 . .
Cl2 C36 H36B 108.6 . .
Cl1 C36 H36B 108.6 . .
H36A C36 H36B 107.6 . .
C38 C37 H37A 109.5 . .
C38 C37 H37B 109.5 . .
H37A C37 H37B 109.5 . .
C38 C37 H37C 109.5 . .
H37A C37 H37C 109.5 . .
H37B C37 H37C 109.5 . .
C37 C38 C39 128(3) . .
C37 C38 H38A 105.4 . .
C39 C38 H38A 105.4 . .
C37 C38 H38B 105.4 . .
C39 C38 H38B 105.4 . .
H38A C38 H38B 106.0 . .
C38 C39 C39 107.2(14) . 7_557
C38 C39 H39A 110.3 . .
C39 C39 H39A 110.3 7_557 .
C38 C39 H39B 110.3 . .
C39 C39 H39B 110.3 7_557 .
H39A C39 H39B 108.5 . .
C40 Cl3 C40 40(4) 2_656 .
Cl3 C40 Cl3 131(4) 2_656 .
Cl3 C40 H40A 104.4 2_656 .
Cl3 C40 H40A 104.4 . .
Cl3 C40 H40B 104.4 2_656 .
Cl3 C40 H40B 104.4 . .
H40A C40 H40B 105.6 . .

loop_
_geom_bond_atom_site_label_1
_geom_bond_atom_site_label_2
_geom_bond_distance
_geom_bond_site_symmetry_2
C1 N1 1.332(8) .
C1 C2 1.407(10) .
C1 H1 0.9500 .
C2 C3 1.363(12) .
C2 H2 0.9500 .
C3 N2 1.364(9) .
C3 H3 0.9500 .
C4 C5 1.392(11) .
C4 C9 1.396(10) .
C4 N2 1.433(9) .
C5 C6 1.410(12) .
C5 H5 0.9500 .
C6 C7 1.358(13) .
C6 H6 0.9500 .
C7 C8 1.402(11) .
C7 H7 0.9500 .
C8 C9 1.383(10) .
C8 H8 0.9500 .
C9 Ir1 2.045(7) .
C10 C11 1.387(9) .
C10 C15 1.416(9) .
C10 Ir1 2.026(6) .
C11 C12 1.396(9) .
C11 H11 0.9500 .
C12 C13 1.386(10) .
C12 H12 0.9500 .
C13 C14 1.392(10) .
C13 H13 0.9500 .
C14 C15 1.398(9) .
C14 H14 0.9500 .
C15 N4 1.438(9) .
C16 C17 1.355(11) .
C16 N4 1.360(9) .
C16 H16 0.9500 .
C17 C18 1.407(10) .
C17 H17 0.9500 .
C18 N3 1.338(9) .
C18 H18 0.9500 .
C19 N6 1.335(9) .
C19 C20 1.400(11) .
C19 H19 0.9500 .
C20 C21 1.375(12) .
C20 H20 0.9500 .
C21 C22 1.397(11) .
C21 H21 0.9500 .
C22 C23 1.406(9) .
C22 C29 1.434(10) .
C23 N6 1.377(9) .
C23 C24 1.441(10) .
C24 N5 1.383(8) .
C24 C25 1.413(9) .
C25 C26 1.418(11) .
C25 C30 1.471(10) .
C26 C27 1.310(11) .
C26 H26 0.9500 .
C27 C28 1.432(10) .
C27 H27 0.9500 .
C28 N5 1.312(9) .
C28 H28 0.9500 .
C29 C30 1.352(11) .
C29 H29 0.9500 .
C30 N7 1.426(9) .
C31 O1 1.246(9) .
C31 N7 1.379(10) .
C31 C32 1.465(10) .
C32 C33 1.384(11) .
C32 S1 1.733(8) .
C33 C34 1.416(11) .
C33 H33 0.9500 .
C34 C35 1.371(12) .
C34 H34 0.9500 .
C35 S1 1.692(10) .
C35 H35 0.9500 .
F1 P1 1.602(5) .
F2 P1 1.600(5) .
F5 P1 1.585(5) .
F6 P1 1.596(4) .
F3 P1 1.620(5) .
F4 P1 1.615(5) .
Ir1 N1 2.022(5) .
Ir1 N3 2.027(6) .
Ir1 N6 2.138(5) .
Ir1 N5 2.166(5) .
N1 N2 1.361(7) .
N3 N4 1.396(7) .
N7 H7N 0.96(10) .
C36 Cl2 1.756(12) .
C36 Cl1 1.767(8) .
C36 H36A 0.9900 .
C36 H36B 0.9900 .
C37 C38 1.469(19) .
C37 H37A 0.9800 .
C37 H37B 0.9800 .
C37 H37C 0.9800 .
C38 C39 1.502(18) .
C38 H38A 0.9900 .
C38 H38B 0.9900 .
C39 C39 1.527(18) 7_557
C39 H39A 0.9900 .
C39 H39B 0.9900 .
Cl3 C40 1.40(7) 2_656
Cl3 C40 1.61(6) .
C40 Cl3 1.40(7) 2_656
C40 H40A 0.9900 .
C40 H40B 0.9900 .

loop_
_geom_torsion_atom_site_label_1
_geom_torsion_atom_site_label_2
_geom_torsion_atom_site_label_3
_geom_torsion_atom_site_label_4
_geom_torsion
_geom_torsion_site_symmetry_1
_geom_torsion_site_symmetry_4
N1 C1 C2 C3 1.2(9) . .
C1 C2 C3 N2 0.6(9) . .
C9 C4 C5 C6 0.4(13) . .
N2 C4 C5 C6 178.7(8) . .
C4 C5 C6 C7 -1.6(14) . .
C5 C6 C7 C8 3.2(14) . .
C6 C7 C8 C9 -3.4(13) . .
C7 C8 C9 C4 2.1(11) . .
C7 C8 C9 Ir1 -177.6(6) . .
C5 C4 C9 C8 -0.7(11) . .
N2 C4 C9 C8 -179.1(6) . .
C5 C4 C9 Ir1 179.0(7) . .
N2 C4 C9 Ir1 0.7(8) . .
C15 C10 C11 C12 0.6(10) . .
Ir1 C10 C11 C12 -176.6(5) . .
C10 C11 C12 C13 -0.5(11) . .
C11 C12 C13 C14 0.6(11) . .
C12 C13 C14 C15 -0.8(10) . .
C13 C14 C15 C10 1.0(10) . .
C13 C14 C15 N4 -179.3(6) . .
C11 C10 C15 C14 -0.9(10) . .
Ir1 C10 C15 C14 176.8(5) . .
C11 C10 C15 N4 179.3(6) . .
Ir1 C10 C15 N4 -3.0(7) . .
N4 C16 C17 C18 -1.9(10) . .
C16 C17 C18 N3 2.1(10) . .
N6 C19 C20 C21 -0.6(11) . .
C19 C20 C21 C22 0.3(11) . .
C20 C21 C22 C23 1.2(11) . .
C20 C21 C22 C29 178.4(7) . .
C21 C22 C23 N6 -2.5(10) . .
C29 C22 C23 N6 -179.8(6) . .
C21 C22 C23 C24 176.2(6) . .
C29 C22 C23 C24 -1.1(10) . .
N6 C23 C24 N5 0.8(9) . .
C22 C23 C24 N5 -177.9(6) . .
N6 C23 C24 C25 -178.1(6) . .
C22 C23 C24 C25 3.1(9) . .
N5 C24 C25 C26 -3.4(10) . .
C23 C24 C25 C26 175.5(6) . .
N5 C24 C25 C30 177.6(6) . .
C23 C24 C25 C30 -3.5(9) . .
C24 C25 C26 C27 3.3(10) . .
C30 C25 C26 C27 -177.8(7) . .
C25 C26 C27 C28 -1.0(11) . .
C26 C27 C28 N5 -1.5(11) . .
C21 C22 C29 C30 -177.5(7) . .
C23 C22 C29 C30 -0.4(11) . .
C22 C29 C30 N7 -175.7(6) . .
C22 C29 C30 C25 -0.1(11) . .
C24 C25 C30 C29 2.0(10) . .
C26 C25 C30 C29 -176.8(7) . .
C24 C25 C30 N7 177.6(6) . .
C26 C25 C30 N7 -1.3(11) . .
O1 C31 C32 C33 176.8(9) . .
N7 C31 C32 C33 -3.9(13) . .
O1 C31 C32 S1 -3.2(11) . .
N7 C31 C32 S1 176.1(6) . .
C31 C32 C33 C34 177.8(8) . .
S1 C32 C33 C34 -2.2(10) . .
C32 C33 C34 C35 1.5(12) . .
C33 C34 C35 S1 -0.1(12) . .
C34 C35 S1 C32 -1.0(8) . .
C33 C32 S1 C35 1.9(7) . .
C31 C32 S1 C35 -178.1(7) . .
C11 C10 Ir1 N1 -6.9(6) . .
C15 C10 Ir1 N1 175.9(5) . .
C11 C10 Ir1 N3 178.7(6) . .
C15 C10 Ir1 N3 1.4(5) . .
C11 C10 Ir1 C9 -86.8(6) . .
C15 C10 Ir1 C9 95.9(5) . .
C11 C10 Ir1 N6 118.8(18) . .
C15 C10 Ir1 N6 -59(2) . .
C11 C10 Ir1 N5 86.2(6) . .
C15 C10 Ir1 N5 -91.1(5) . .
C8 C9 Ir1 N1 177.1(7) . .
C4 C9 Ir1 N1 -2.6(5) . .
C8 C9 Ir1 C10 -89.8(7) . .
C4 C9 Ir1 C10 90.5(5) . .
C8 C9 Ir1 N3 -8.7(7) . .
C4 C9 Ir1 N3 171.6(5) . .
C8 C9 Ir1 N6 87.3(6) . .
C4 C9 Ir1 N6 -92.4(5) . .
C8 C9 Ir1 N5 137.8(14) . .
C4 C9 Ir1 N5 -41.9(18) . .
C2 C1 N1 N2 -2.5(7) . .
C2 C1 N1 Ir1 -175.5(5) . .
C10 Ir1 N1 C1 86.8(6) . .
N3 Ir1 N1 C1 130.1(15) . .
C9 Ir1 N1 C1 176.8(7) . .
N6 Ir1 N1 C1 -87.7(6) . .
N5 Ir1 N1 C1 -9.2(6) . .
C10 Ir1 N1 N2 -85.7(4) . .
N3 Ir1 N1 N2 -42.4(17) . .
C9 Ir1 N1 N2 4.3(4) . .
N6 Ir1 N1 N2 99.8(4) . .
N5 Ir1 N1 N2 178.3(4) . .
C1 N1 N2 C3 3.0(7) . .
Ir1 N1 N2 C3 177.6(5) . .
C1 N1 N2 C4 -179.8(6) . .
Ir1 N1 N2 C4 -5.2(7) . .
C2 C3 N2 N1 -2.2(9) . .
C2 C3 N2 C4 -178.7(8) . .
C5 C4 N2 N1 -175.5(7) . .
C9 C4 N2 N1 2.9(9) . .
C5 C4 N2 C3 0.8(13) . .
C9 C4 N2 C3 179.2(8) . .
C17 C18 N3 N4 -1.4(9) . .
C17 C18 N3 Ir1 -172.6(6) . .
N1 Ir1 N3 C18 127.3(15) . .
C10 Ir1 N3 C18 171.2(8) . .
C9 Ir1 N3 C18 81.4(8) . .
N6 Ir1 N3 C18 -14.7(8) . .
N5 Ir1 N3 C18 -93.4(8) . .
N1 Ir1 N3 N4 -43.4(18) . .
C10 Ir1 N3 N4 0.5(4) . .
C9 Ir1 N3 N4 -89.4(5) . .
N6 Ir1 N3 N4 174.6(4) . .
N5 Ir1 N3 N4 95.9(4) . .
C17 C16 N4 N3 1.1(9) . .
C17 C16 N4 C15 176.3(8) . .
C18 N3 N4 C16 0.2(8) . .
Ir1 N3 N4 C16 173.9(5) . .
C18 N3 N4 C15 -176.0(6) . .
Ir1 N3 N4 C15 -2.3(7) . .
C14 C15 N4 C16 8.8(12) . .
C10 C15 N4 C16 -171.5(8) . .
C14 C15 N4 N3 -176.3(6) . .
C10 C15 N4 N3 3.5(8) . .
C27 C28 N5 C24 1.3(10) . .
C27 C28 N5 Ir1 -172.4(5) . .
C25 C24 N5 C28 1.2(9) . .
C23 C24 N5 C28 -177.8(6) . .
C25 C24 N5 Ir1 175.8(5) . .
C23 C24 N5 Ir1 -3.1(7) . .
N1 Ir1 N5 C28 87.0(6) . .
C10 Ir1 N5 C28 -6.5(6) . .
N3 Ir1 N5 C28 -87.8(6) . .
C9 Ir1 N5 C28 125.6(15) . .
N6 Ir1 N5 C28 177.2(6) . .
N1 Ir1 N5 C24 -87.1(4) . .
C10 Ir1 N5 C24 179.4(4) . .
N3 Ir1 N5 C24 98.1(4) . .
C9 Ir1 N5 C24 -48.5(17) . .
N6 Ir1 N5 C24 3.1(4) . .
C20 C19 N6 C23 -0.6(10) . .
C20 C19 N6 Ir1 -178.9(5) . .
C22 C23 N6 C19 2.2(9) . .
C24 C23 N6 C19 -176.6(6) . .
C22 C23 N6 Ir1 -179.3(5) . .
C24 C23 N6 Ir1 2.0(7) . .
N1 Ir1 N6 C19 -91.8(6) . .
C10 Ir1 N6 C19 142.5(18) . .
N3 Ir1 N6 C19 83.3(6) . .
C9 Ir1 N6 C19 -11.8(6) . .
N5 Ir1 N6 C19 175.6(6) . .
N1 Ir1 N6 C23 89.9(4) . .
C10 Ir1 N6 C23 -36(2) . .
N3 Ir1 N6 C23 -95.1(4) . .
C9 Ir1 N6 C23 169.8(4) . .
N5 Ir1 N6 C23 -2.7(4) . .
O1 C31 N7 C30 -3.9(12) . .
C32 C31 N7 C30 176.7(7) . .
C29 C30 N7 C31 -122.3(8) . .
C25 C30 N7 C31 62.1(10) . .
C37 C38 C39 C39 109(4) . 7_557
C40 Cl3 C40 Cl3 -39(6) 2_656 2_656
